data_7105876
loop_
_publ_author_name
'Haruo Aikawa'
'Yusuke Takahira'
'Masahiko Yamaguchi'

_publ_section_title
;
 Synthesis of Chiral 1,8-di(1-adamantyl)naphthalenes Stable at Ambient
 Temperatures
;
_journal_name_full Chem.Commun.
_journal_page_first 1479
_journal_paper_doi 10.1039/c0cc03025b
_journal_volume 47
_journal_year 2011
_chemical_absolute_configuration ad
_chemical_formula_sum 'C32 H38 Br2 O2'
_chemical_formula_weight 614.44
_chemical_name_systematic
;
?
;
_space_group_IT_number 95
_symmetry_cell_setting tetragonal
_symmetry_space_group_name_Hall 'P 4cw 2c'
_symmetry_space_group_name_H-M 'P 43 2 2'
_atom_sites_solution_hydrogens geom
_atom_sites_solution_primary direct
_atom_sites_solution_secondary difmap
_audit_creation_method SHELXL-97
_cell_angle_alpha 90.00
_cell_angle_beta 90.00
_cell_angle_gamma 90.00
_cell_formula_units_Z 4
_cell_length_a 12.8196(4)
_cell_length_b 12.8196(4)
_cell_length_c 16.7042(5)
_cell_measurement_reflns_used 18738
_cell_measurement_temperature 173(2)
_cell_measurement_theta_max 27.41
_cell_measurement_theta_min 3.18
_cell_volume 2745.20(15)
_computing_cell_refinement PROCESS-AUTO
_computing_data_collection PROCESS-AUTO
_computing_molecular_graphics 'Yadokari-XG 2009 (Wakita Nemoto et al., 2009)'
_computing_publication_material 'Yadokari-XG 2009 (Wakita,Nemoto et al., 2009)'
_computing_structure_refinement 'SHELXL-97 (Sheldrick, 1997)'
_diffrn_ambient_temperature 173(2)
_diffrn_detector_area_resol_mean 10.0
_diffrn_measured_fraction_theta_full 0.997
_diffrn_measured_fraction_theta_max 0.997
_diffrn_measurement_method \w
_diffrn_radiation_monochromator 'Graphite Monochromator'
_diffrn_radiation_source 'sealed Xray tube'
_diffrn_radiation_type MoK\a
_diffrn_radiation_wavelength 0.71075
_diffrn_reflns_av_R_equivalents 0.0596
_diffrn_reflns_av_sigmaI/netI 0.0397
_diffrn_reflns_limit_h_max 16
_diffrn_reflns_limit_h_min -16
_diffrn_reflns_limit_k_max 16
_diffrn_reflns_limit_k_min -14
_diffrn_reflns_limit_l_max 21
_diffrn_reflns_limit_l_min -21
_diffrn_reflns_number 26043
_diffrn_reflns_theta_full 27.41
_diffrn_reflns_theta_max 27.41
_diffrn_reflns_theta_min 3.18
_exptl_absorpt_coefficient_mu 2.981
_exptl_absorpt_correction_T_max 1.0000
_exptl_absorpt_correction_T_min 0.6946
_exptl_absorpt_correction_type multi-scan
_exptl_absorpt_process_details
;
Higashi, T. (1995). Program for Absorption Correction.
Rigaku Corporation, Tokyo, Japan.
;
_exptl_crystal_colour colorless
_exptl_crystal_density_diffrn 1.487
_exptl_crystal_density_method 'not measured'
_exptl_crystal_description block
_exptl_crystal_F_000 1264
_exptl_crystal_size_max 0.33
_exptl_crystal_size_mid 0.32
_exptl_crystal_size_min 0.30
_refine_diff_density_max 0.912
_refine_diff_density_min -0.639
_refine_diff_density_rms 0.188
_refine_ls_abs_structure_details 'Flack H D (1983), Acta Cryst. A39, 876-881'
_refine_ls_abs_structure_Flack 0.025(15)
_refine_ls_extinction_method none
_refine_ls_goodness_of_fit_ref 1.215
_refine_ls_hydrogen_treatment constr
_refine_ls_matrix_type full
_refine_ls_number_parameters 165
_refine_ls_number_reflns 3132
_refine_ls_number_restraints 0
_refine_ls_restrained_S_all 1.215
_refine_ls_R_factor_all 0.0611
_refine_ls_R_factor_gt 0.0458
_refine_ls_shift/su_max 0.001
_refine_ls_shift/su_mean 0.000
_refine_ls_structure_factor_coef Fsqd
_refine_ls_weighting_details 'calc w=1/[\s^2^(Fo^2^)+(0.0662P)^2^+0.0000P] where P=(Fo^2^+2Fc^2^)/3'
_refine_ls_weighting_scheme calc
_refine_ls_wR_factor_gt 0.1037
_refine_ls_wR_factor_ref 0.1275
_reflns_number_gt 2570
_reflns_number_total 3132
_reflns_threshold_expression >2sigma(I)
_cod_data_source_file C0CC03025B.TXT
_cod_data_source_block brtest
_cod_database_code 7105876

loop_
_symmetry_equiv_pos_as_xyz
'x, y, z'
'-x, -y, z+1/2'
'x, -y, -z+1/2'
'-x, y, -z'
'-y, -x, -z+3/4'
'y, x, -z+1/4'
'y, -x, z+1/4'
'-y, x, z+3/4'

loop_
_atom_site_label
_atom_site_type_symbol
_atom_site_fract_x
_atom_site_fract_y
_atom_site_fract_z
_atom_site_U_iso_or_equiv
_atom_site_adp_type
_atom_site_occupancy
_atom_site_symmetry_multiplicity
_atom_site_calc_flag
_atom_site_refinement_flags
_atom_site_disorder_assembly
_atom_site_disorder_group
C1 C 0.3067(3) 0.1665(3) 0.6369(2) 0.0286(8) Uani 1 1 d . . .
C2 C 0.3981(3) 0.1512(3) 0.6788(2) 0.0331(9) Uani 1 1 d . . .
H1 H 0.4166 0.0827 0.6951 0.040 Uiso 1 1 calc R . .
C3 C 0.4645(3) 0.2347(3) 0.6982(2) 0.0335(9) Uani 1 1 d . . .
C4 C 0.4481(3) 0.3312(3) 0.6660(2) 0.0361(9) Uani 1 1 d . . .
C5 C 0.3519(3) 0.3519(3) 0.6250 0.0309(12) Uani 1 2 d S . .
C6 C 0.2724(3) 0.2724(3) 0.6250 0.0268(11) Uani 1 2 d S . .
C7 C 0.2719(3) 0.0720(3) 0.5847(2) 0.0280(8) Uani 1 1 d . . .
C8 C 0.1756(3) 0.0888(3) 0.5313(2) 0.0302(8) Uani 1 1 d . . .
H2 H 0.1134 0.0998 0.5655 0.036 Uiso 1 1 calc R . .
H3 H 0.1857 0.1522 0.4983 0.036 Uiso 1 1 calc R . .
C9 C 0.2584(3) -0.0305(3) 0.6333(2) 0.0302(8) Uani 1 1 d . . .
H4 H 0.3217 -0.0432 0.6658 0.036 Uiso 1 1 calc R . .
H5 H 0.1985 -0.0233 0.6703 0.036 Uiso 1 1 calc R . .
C10 C 0.3653(3) 0.0549(3) 0.5258(2) 0.0327(9) Uani 1 1 d . . .
H6 H 0.3751 0.1186 0.4931 0.039 Uiso 1 1 calc R . .
H7 H 0.4299 0.0434 0.5571 0.039 Uiso 1 1 calc R . .
C11 C 0.1571(3) -0.0049(3) 0.4766(2) 0.0315(8) Uani 1 1 d . . .
H8 H 0.0930 0.0080 0.4439 0.038 Uiso 1 1 calc R . .
C12 C 0.1409(3) -0.1035(3) 0.5263(2) 0.0350(9) Uani 1 1 d . . .
H9 H 0.1276 -0.1637 0.4906 0.042 Uiso 1 1 calc R . .
H10 H 0.0797 -0.0947 0.5619 0.042 Uiso 1 1 calc R . .
C13 C 0.2398(3) -0.1237(3) 0.5770(2) 0.0336(9) Uani 1 1 d . . .
H11 H 0.2302 -0.1887 0.6094 0.040 Uiso 1 1 calc R . .
C14 C 0.3340(3) -0.1369(3) 0.5208(2) 0.0362(9) Uani 1 1 d . . .
H12 H 0.3978 -0.1495 0.5528 0.043 Uiso 1 1 calc R . .
H13 H 0.3229 -0.1977 0.4853 0.043 Uiso 1 1 calc R . .
C15 C 0.3476(3) -0.0379(3) 0.4703(2) 0.0346(9) Uani 1 1 d . . .
H14 H 0.4091 -0.0463 0.4341 0.041 Uiso 1 1 calc R . .
C16 C 0.2496(3) -0.0201(3) 0.4203(2) 0.0354(9) Uani 1 1 d . . .
H15 H 0.2585 0.0425 0.3862 0.042 Uiso 1 1 calc R . .
H16 H 0.2370 -0.0809 0.3850 0.042 Uiso 1 1 calc R . .
C17 C 0.6054(4) 0.4111(6) 0.6253(5) 0.092(2) Uani 1 1 d . . .
H17 H 0.6387 0.3422 0.6242 0.138 Uiso 1 1 calc R . .
H18 H 0.6562 0.4634 0.6429 0.138 Uiso 1 1 calc R . .
H19 H 0.5806 0.4288 0.5715 0.138 Uiso 1 1 calc R . .
O1 O 0.5190(3) 0.4093(3) 0.6796(2) 0.0559(9) Uani 1 1 d . . .
Br1 Br 0.58339(4) 0.20512(4) 0.76148(3) 0.05097(19) Uani 1 1 d . . .

loop_
_atom_site_aniso_label
_atom_site_aniso_U_11
_atom_site_aniso_U_22
_atom_site_aniso_U_33
_atom_site_aniso_U_23
_atom_site_aniso_U_13
_atom_site_aniso_U_12
C1 0.0222(19) 0.028(2) 0.0351(18) 0.0010(15) 0.0028(15) -0.0001(15)
C2 0.030(2) 0.031(2) 0.038(2) 0.0030(16) -0.0007(16) 0.0042(17)
C3 0.030(2) 0.033(2) 0.037(2) -0.0037(16) 0.0027(16) -0.0043(17)
C4 0.029(2) 0.038(2) 0.042(2) 0.0007(18) -0.0033(17) -0.0100(17)
C5 0.0280(18) 0.0280(18) 0.037(3) 0.0003(17) -0.0003(17) -0.008(2)
C6 0.0258(17) 0.0258(17) 0.029(2) -0.0009(14) 0.0009(14) -0.001(2)
C7 0.0231(19) 0.0251(19) 0.0358(18) -0.0013(14) -0.0006(15) 0.0010(15)
C8 0.0232(19) 0.028(2) 0.040(2) 0.0016(16) 0.0029(15) 0.0012(16)
C9 0.025(2) 0.027(2) 0.0387(19) 0.0019(15) -0.0009(15) 0.0007(15)
C10 0.025(2) 0.031(2) 0.042(2) -0.0043(16) 0.0020(16) -0.0005(15)
C11 0.0308(19) 0.029(2) 0.034(2) -0.0016(16) -0.0048(15) 0.0030(17)
C12 0.031(2) 0.031(2) 0.043(2) -0.0070(16) 0.0022(17) -0.0047(17)
C13 0.033(2) 0.0228(19) 0.045(2) 0.0006(16) 0.0000(17) 0.0000(16)
C14 0.033(2) 0.028(2) 0.048(2) -0.0054(17) 0.0014(18) 0.0023(17)
C15 0.024(2) 0.031(2) 0.048(2) -0.0075(17) 0.0066(17) 0.0006(16)
C16 0.032(2) 0.032(2) 0.042(2) -0.0055(17) 0.0007(16) -0.0029(17)
C17 0.036(3) 0.105(6) 0.134(5) 0.064(5) -0.006(3) -0.025(3)
O1 0.047(2) 0.049(2) 0.072(2) 0.0138(17) -0.0222(17) -0.0267(17)
Br1 0.0371(3) 0.0542(3) 0.0615(3) 0.0034(2) -0.0174(2) -0.0023(2)

loop_
_atom_type_symbol
_atom_type_description
_atom_type_scat_dispersion_real
_atom_type_scat_dispersion_imag
_atom_type_scat_source
C C 0.0033 0.0016 'International Tables Vol C Tables 4.2.6.8 and 6.1.1.4'
H H 0.0000 0.0000 'International Tables Vol C Tables 4.2.6.8 and 6.1.1.4'
Br Br -0.2901 2.4595 'International Tables Vol C Tables 4.2.6.8 and 6.1.1.4'
O O 0.0106 0.0060 'International Tables Vol C Tables 4.2.6.8 and 6.1.1.4'

loop_
_geom_angle_atom_site_label_1
_geom_angle_atom_site_label_2
_geom_angle_atom_site_label_3
_geom_angle
_geom_angle_site_symmetry_1
_geom_angle_site_symmetry_3
_geom_angle_publ_flag
C2 C1 C6 117.6(4) . . ?
C2 C1 C7 114.7(3) . . ?
C6 C1 C7 124.6(3) . . ?
C1 C2 C3 121.6(4) . . ?
C1 C2 H1 119.2 . . ?
C3 C2 H1 119.2 . . ?
C4 C3 C2 120.4(4) . . ?
C4 C3 Br1 121.7(3) . . ?
C2 C3 Br1 117.6(3) . . ?
C3 C4 O1 119.6(4) . . ?
C3 C4 C5 119.2(4) . . ?
O1 C4 C5 121.0(4) . . ?
C4 C5 C4 123.0(5) . 6_556 ?
C4 C5 C6 118.5(3) . . ?
C4 C5 C6 118.5(3) 6_556 . ?
C5 C6 C1 116.8(2) . 6_556 ?
C5 C6 C1 116.8(2) . . ?
C1 C6 C1 126.5(5) 6_556 . ?
C8 C7 C9 109.3(3) . . ?
C8 C7 C1 116.4(3) . . ?
C9 C7 C1 113.4(3) . . ?
C8 C7 C10 105.6(3) . . ?
C9 C7 C10 107.2(3) . . ?
C1 C7 C10 104.0(3) . . ?
C11 C8 C7 111.1(3) . . ?
C11 C8 H2 109.4 . . ?
C7 C8 H2 109.4 . . ?
C11 C8 H3 109.4 . . ?
C7 C8 H3 109.4 . . ?
H2 C8 H3 108.0 . . ?
C13 C9 C7 110.8(3) . . ?
C13 C9 H4 109.5 . . ?
C7 C9 H4 109.5 . . ?
C13 C9 H5 109.5 . . ?
C7 C9 H5 109.5 . . ?
H4 C9 H5 108.1 . . ?
C15 C10 C7 112.2(3) . . ?
C15 C10 H6 109.2 . . ?
C7 C10 H6 109.2 . . ?
C15 C10 H7 109.2 . . ?
C7 C10 H7 109.2 . . ?
H6 C10 H7 107.9 . . ?
C16 C11 C12 109.6(3) . . ?
C16 C11 C8 110.4(3) . . ?
C12 C11 C8 110.3(3) . . ?
C16 C11 H8 108.8 . . ?
C12 C11 H8 108.8 . . ?
C8 C11 H8 108.8 . . ?
C11 C12 C13 109.0(3) . . ?
C11 C12 H9 109.9 . . ?
C13 C12 H9 109.9 . . ?
C11 C12 H10 109.9 . . ?
C13 C12 H10 109.9 . . ?
H9 C12 H10 108.3 . . ?
C14 C13 C9 109.6(3) . . ?
C14 C13 C12 109.2(3) . . ?
C9 C13 C12 109.3(3) . . ?
C14 C13 H11 109.6 . . ?
C9 C13 H11 109.6 . . ?
C12 C13 H11 109.6 . . ?
C15 C14 C13 109.5(3) . . ?
C15 C14 H12 109.8 . . ?
C13 C14 H12 109.8 . . ?
C15 C14 H13 109.8 . . ?
C13 C14 H13 109.8 . . ?
H12 C14 H13 108.2 . . ?
C10 C15 C16 109.8(3) . . ?
C10 C15 C14 109.2(3) . . ?
C16 C15 C14 109.4(3) . . ?
C10 C15 H14 109.5 . . ?
C16 C15 H14 109.5 . . ?
C14 C15 H14 109.5 . . ?
C11 C16 C15 108.7(3) . . ?
C11 C16 H15 109.9 . . ?
C15 C16 H15 109.9 . . ?
C11 C16 H16 109.9 . . ?
C15 C16 H16 109.9 . . ?
H15 C16 H16 108.3 . . ?
O1 C17 H17 109.5 . . ?
O1 C17 H18 109.5 . . ?
H17 C17 H18 109.5 . . ?
O1 C17 H19 109.5 . . ?
H17 C17 H19 109.5 . . ?
H18 C17 H19 109.5 . . ?
C4 O1 C17 114.8(5) . . ?

loop_
_geom_bond_atom_site_label_1
_geom_bond_atom_site_label_2
_geom_bond_distance
_geom_bond_site_symmetry_2
_geom_bond_publ_flag
C1 C2 1.378(5) . ?
C1 C6 1.441(5) . ?
C1 C7 1.558(5) . ?
C2 C3 1.405(6) . ?
C2 H1 0.9500 . ?
C3 C4 1.366(6) . ?
C3 Br1 1.894(4) . ?
C4 O1 1.370(5) . ?
C4 C5 1.435(5) . ?
C5 C4 1.435(5) 6_556 ?
C5 C6 1.441(7) . ?
C6 C1 1.441(5) 6_556 ?
C7 C8 1.539(5) . ?
C7 C9 1.555(5) . ?
C7 C10 1.565(5) . ?
C8 C11 1.529(5) . ?
C8 H2 0.9900 . ?
C8 H3 0.9900 . ?
C9 C13 1.539(5) . ?
C9 H4 0.9900 . ?
C9 H5 0.9900 . ?
C10 C15 1.525(5) . ?
C10 H6 0.9900 . ?
C10 H7 0.9900 . ?
C11 C16 1.525(6) . ?
C11 C12 1.526(6) . ?
C11 H8 1.0000 . ?
C12 C13 1.547(6) . ?
C12 H9 0.9900 . ?
C12 H10 0.9900 . ?
C13 C14 1.538(6) . ?
C13 H11 1.0000 . ?
C14 C15 1.533(6) . ?
C14 H12 0.9900 . ?
C14 H13 0.9900 . ?
C15 C16 1.527(6) . ?
C15 H14 1.0000 . ?
C16 H15 0.9900 . ?
C16 H16 0.9900 . ?
C17 O1 1.433(7) . ?
C17 H17 0.9800 . ?
C17 H18 0.9800 . ?
C17 H19 0.9800 . ?
